data_2023287
loop_
_publ_author_name
'Peixoto de Abreu Lima, Alejandro'
'Pandolfi, Enrique'
'Schapiro, Valeria'
'Suescun, Leopoldo'

_publ_section_title
;
 Synthesis, crystal structure and absolute configuration of
 (3aS,4R,5S,7aR)-7-(but-3-en-1-yn-1-yl)-2,2-dimethyl-3a,4,5,7a-tetrahydro-2H-1,3-benzodioxole-4,5-diol
;
_journal_coeditor_code EE2008
_journal_issue 11
_journal_name_full 'Acta Crystallographica Section E Crystallographic Communications'
_journal_page_first 1165
_journal_page_last 1169
_journal_paper_doi 10.1107/S2056989024009733
_journal_volume 80
_journal_year 2024
_chemical_absolute_configuration syn
_chemical_formula_iupac 'C13 H16 O4'
_chemical_formula_moiety 'C13 H16 O4'
_chemical_formula_sum 'C13 H16 O4'
_chemical_formula_weight 236.26
_chemical_name_common
(1<i>S</i>,2<i>R</i>,3<i>S</i>,4<i>R</i>)-5-(But-3-en-1-ynyl)-1,2-dihydroxy-3,4-isopropylidenedioxocycle-5-hexene
_chemical_name_systematic
(3a<i>S</i>,4<i>R</i>,5<i>S</i>,7a<i>R</i>)-7-(But-3-en-1-yn-1-yl)-2,2-dimethyl-3a,4,5,7a-tetrahydro-2<i>H</i>-1,3-benzodioxole-4,5-diol
_space_group_crystal_system monoclinic
_space_group_IT_number 5
_space_group_name_Hall 'C 2y'
_space_group_name_H-M_alt 'C 1 2 1'
_atom_sites_solution_hydrogens geom
_audit_creation_method SHELXL-2019/3
_cell_angle_alpha 90
_cell_angle_beta 109.652(2)
_cell_angle_gamma 90
_cell_formula_units_Z 4
_cell_length_a 17.4126(13)
_cell_length_b 5.0996(4)
_cell_length_c 14.9856(11)
_cell_measurement_reflns_used 7392
_cell_measurement_temperature 296(2)
_cell_measurement_theta_max 77.75
_cell_measurement_theta_min 5.225
_cell_volume 1253.17(16)
_computing_cell_refinement
;
SAINT V8.38A (Bruker, 2018)
;
_computing_data_collection
;
APEX3 (Bruker, 2018)
;
_computing_data_reduction
;
SAINT V8.38A (Bruker, 2018)
;
_computing_molecular_graphics
;
<i>ShelXle</i> (H\"ubschle et al., 2011)
;
_computing_publication_material
;
<i>ShelXle</i> (H\"ubschle et al., 2011)
;
_computing_structure_refinement
;
<i>SHELXL2019/2</i> (Sheldrick, 2015)
;
_computing_structure_solution
;
<i>olex2.solve</i> 1.5 (Bourhis <i>et al.</i>,  2015, Dolomanov <i>et
al.</i>,  2009)
;
_diffrn_ambient_temperature 296(2)
_diffrn_detector_area_resol_mean 10.4167
_diffrn_measured_fraction_theta_full 0.997
_diffrn_measured_fraction_theta_max 0.961
_diffrn_measurement_device_type 'Bruker D8 Venture/Photon 100 CMOS'
_diffrn_measurement_method '\j and \w scans'
_diffrn_radiation_type CuK\a
_diffrn_radiation_wavelength 1.54178
_diffrn_reflns_av_R_equivalents 0.0489
_diffrn_reflns_av_unetI/netI 0.0590
_diffrn_reflns_limit_h_max 22
_diffrn_reflns_limit_h_min -22
_diffrn_reflns_limit_k_max 6
_diffrn_reflns_limit_k_min -6
_diffrn_reflns_limit_l_max 19
_diffrn_reflns_limit_l_min -18
_diffrn_reflns_number 10420
_diffrn_reflns_theta_full 67.679
_diffrn_reflns_theta_max 81.635
_diffrn_reflns_theta_min 5.249
_diffrn_source 'Cu Incoatec microsource'
_exptl_absorpt_coefficient_mu 0.765
_exptl_absorpt_correction_T_max 0.7543
_exptl_absorpt_correction_T_min 0.6456
_exptl_absorpt_correction_type multi-scan
_exptl_absorpt_process_details
;
(SADABS; Krause <i>et al.</i>,  2015)
;
_exptl_crystal_colour colourless
_exptl_crystal_density_diffrn 1.252
_exptl_crystal_description plate
_exptl_crystal_F_000 504
_exptl_crystal_size_max 0.379
_exptl_crystal_size_mid 0.256
_exptl_crystal_size_min 0.120
_refine_diff_density_max 0.412
_refine_diff_density_min -0.206
_refine_ls_abs_structure_details
;
Flack <i>x</i> determined using 752 quotients
[(<i>I</i>^+^)-(<i>I</i>^-^)]/[(<i>I</i>^+^)+(<i>I</i>^-^)]
(Parsons <i>et al.</i>,  2013)
;
_refine_ls_abs_structure_Flack 0.1(4)
_refine_ls_extinction_method none
_refine_ls_goodness_of_fit_ref 1.128
_refine_ls_hydrogen_treatment constr
_refine_ls_matrix_type full
_refine_ls_number_parameters 157
_refine_ls_number_reflns 2628
_refine_ls_number_restraints 3
_refine_ls_restrained_S_all 1.130
_refine_ls_R_factor_all 0.0908
_refine_ls_R_factor_gt 0.0804
_refine_ls_shift/su_max 0.000
_refine_ls_shift/su_mean 0.000
_refine_ls_structure_factor_coef Fsqd
_refine_ls_weighting_details 'w=1/[\s^2^(Fo^2^)+(0.1316P)^2^+0.6357P] where P=(Fo^2^+2Fc^2^)/3'
_refine_ls_weighting_scheme calc
_refine_ls_wR_factor_gt 0.2344
_refine_ls_wR_factor_ref 0.2483
_reflns_number_gt 2138
_reflns_number_total 2628
_reflns_threshold_expression 'I > 2\s(I)'
_cod_data_source_file ee2008.cif
_cod_data_source_block I
_cod_depositor_comments 'Adding full bibliography for 2023287.cif.'
_cod_original_sg_symbol_H-M 'C 2'
_cod_database_code 2023287
_shelx_space_group_comment
;
The symmetry employed for this shelxl refinement is uniquely defined
by the following loop, which should always be used as a source of
symmetry information in preference to the above space-group names.
They are only intended as comments.
;
_shelx_estimated_absorpt_t_min 0.760
_shelx_estimated_absorpt_t_max 0.914

loop_
_space_group_symop_operation_xyz
'x, y, z'
'-x, y, -z'
'x+1/2, y+1/2, z'
'-x+1/2, y+1/2, -z'

loop_
_atom_site_type_symbol
_atom_site_label
_atom_site_fract_x
_atom_site_fract_y
_atom_site_fract_z
_atom_site_U_iso_or_equiv
_atom_site_adp_type
_atom_site_calc_flag
_atom_site_occupancy
_atom_site_disorder_assembly
_atom_site_disorder_group
C C2 0.3746(3) 0.1116(12) 0.4110(3) 0.0683(11) Uani d 1 . .
H H2 0.398970 0.279483 0.437829 0.082 Uiso calc 1 . .
C C1 0.2844(3) 0.1188(12) 0.3889(4) 0.0709(12) Uani d 1 . .
H H1A 0.261212 -0.053188 0.365494 0.085 Uiso calc 1 . .
O O1 0.2645(3) 0.1853(10) 0.4702(3) 0.0957(14) Uani d 1 . .
H H1 0.252857 0.051859 0.493396 0.144 Uiso calc 1 . .
O O3 0.47692(19) 0.0935(9) 0.3375(3) 0.0779(11) Uani d 1 . .
O O4 0.4120(2) 0.4298(8) 0.2405(3) 0.0750(10) Uani d 1 . .
C C3 0.3927(3) 0.0527(10) 0.3215(3) 0.0635(11) Uani d 1 . .
H H3 0.377713 -0.128755 0.301629 0.076 Uiso calc 1 . .
C C4 0.3504(3) 0.2420(11) 0.2399(3) 0.0661(11) Uani d 1 . .
H H4 0.333731 0.145670 0.179805 0.079 Uiso calc 1 . .
C C5 0.2776(3) 0.3908(12) 0.2485(4) 0.0714(12) Uani d 1 . .
O O2 0.4080(3) -0.0979(11) 0.4766(3) 0.0939(13) Uani d 1 . .
H H2A 0.433176 -0.036444 0.528898 0.141 Uiso calc 1 . .
C C6 0.2469(3) 0.3234(12) 0.3150(5) 0.0791(15) Uani d 1 . .
H H6 0.199730 0.407119 0.315916 0.095 Uiso calc 1 . .
C C7 0.2395(3) 0.5872(13) 0.1767(4) 0.0790(14) Uani d 1 . .
C C8 0.2085(4) 0.7380(16) 0.1167(5) 0.0968(19) Uani d 1 . .
C C9 0.1732(7) 0.918(2) 0.0403(7) 0.139(4) Uani d 1 . .
H H9 0.190917 0.900463 -0.011464 0.167 Uiso calc 1 . .
C C10 0.1213(9) 1.096(3) 0.0339(11) 0.197(7) Uani d 1 . .
H H10A 0.101128 1.123418 0.083313 0.295 Uiso calc 1 . .
H H10B 0.103243 1.200024 -0.020116 0.295 Uiso calc 1 . .
C C11 0.4859(3) 0.2806(12) 0.2714(4) 0.0750(14) Uani d 1 . .
C C12 0.5552(4) 0.4617(17) 0.3208(8) 0.119(3) Uani d 1 . .
H H12A 0.562490 0.585508 0.276005 0.179 Uiso calc 1 . .
H H12B 0.604292 0.361554 0.347503 0.179 Uiso calc 1 . .
H H12C 0.543123 0.553832 0.370311 0.179 Uiso calc 1 . .
C C13 0.5005(5) 0.131(2) 0.1907(5) 0.113(3) Uani d 1 . .
H H13A 0.459372 -0.001682 0.167864 0.170 Uiso calc 1 . .
H H13B 0.553287 0.049946 0.213143 0.170 Uiso calc 1 . .
H H13C 0.497907 0.250061 0.140183 0.170 Uiso calc 1 . .

loop_
_atom_site_aniso_label
_atom_site_aniso_U_11
_atom_site_aniso_U_22
_atom_site_aniso_U_33
_atom_site_aniso_U_12
_atom_site_aniso_U_13
_atom_site_aniso_U_23
C2 0.064(2) 0.073(3) 0.070(2) -0.002(2) 0.024(2) 0.004(2)
C1 0.064(3) 0.072(3) 0.085(3) -0.001(2) 0.037(2) 0.002(3)
O1 0.113(3) 0.091(3) 0.109(3) -0.006(3) 0.071(3) -0.009(2)
O3 0.0525(16) 0.093(3) 0.090(2) 0.0072(17) 0.0260(15) 0.016(2)
O4 0.0591(17) 0.073(2) 0.100(2) 0.0048(16) 0.0359(16) 0.0134(19)
C3 0.054(2) 0.064(3) 0.074(3) 0.0032(19) 0.0240(19) 0.001(2)
C4 0.058(2) 0.069(3) 0.071(2) -0.001(2) 0.0226(19) 0.000(2)
C5 0.057(2) 0.072(3) 0.084(3) 0.005(2) 0.023(2) 0.004(3)
O2 0.102(3) 0.099(3) 0.076(2) 0.009(3) 0.0231(19) 0.018(2)
C6 0.058(2) 0.077(3) 0.109(4) -0.001(2) 0.037(3) 0.003(3)
C7 0.068(3) 0.079(3) 0.087(3) -0.005(3) 0.021(2) -0.004(3)
C8 0.078(4) 0.098(4) 0.103(4) -0.003(4) 0.015(3) 0.010(4)
C9 0.158(9) 0.114(7) 0.116(6) -0.019(6) 0.008(6) 0.016(6)
C10 0.196(13) 0.124(9) 0.219(14) 0.009(9) 0.002(10) 0.057(11)
C11 0.063(3) 0.075(3) 0.096(3) 0.002(2) 0.038(2) 0.008(3)
C12 0.069(3) 0.086(5) 0.183(8) -0.008(3) 0.016(4) 0.008(5)
C13 0.111(5) 0.138(6) 0.111(5) 0.035(5) 0.064(4) 0.007(5)

loop_
_atom_type_symbol
_atom_type_description
_atom_type_scat_dispersion_real
_atom_type_scat_dispersion_imag
_atom_type_scat_source
C C 0.0181 0.0091 'International Tables Vol C Tables 4.2.6.8 and 6.1.1.4'
H H 0.0000 0.0000 'International Tables Vol C Tables 4.2.6.8 and 6.1.1.4'
O O 0.0492 0.0322 'International Tables Vol C Tables 4.2.6.8 and 6.1.1.4'

loop_
_geom_angle_atom_site_label_1
_geom_angle_atom_site_label_2
_geom_angle_atom_site_label_3
_geom_angle_site_symmetry_1
_geom_angle_site_symmetry_3
_geom_angle
_geom_angle_publ_flag
O2 C2 C1 . . 108.9(4) ?
O2 C2 C3 . . 107.6(5) ?
C1 C2 C3 . . 109.1(4) ?
O2 C2 H2 . . 110.4 ?
C1 C2 H2 . . 110.4 ?
C3 C2 H2 . . 110.4 ?
O1 C1 C2 . . 111.0(4) ?
O1 C1 C6 . . 107.3(5) ?
C2 C1 C6 . . 110.1(4) ?
O1 C1 H1A . . 109.4 ?
C2 C1 H1A . . 109.4 ?
C6 C1 H1A . . 109.4 ?
C1 O1 H1 . . 109.5 ?
C3 O3 C11 . . 109.3(4) ?
C11 O4 C4 . . 103.6(4) ?
O3 C3 C2 . . 109.5(4) ?
O3 C3 C4 . . 103.5(4) ?
C2 C3 C4 . . 113.2(4) ?
O3 C3 H3 . . 110.1 ?
C2 C3 H3 . . 110.1 ?
C4 C3 H3 . . 110.1 ?
O4 C4 C5 . . 108.0(4) ?
O4 C4 C3 . . 104.9(4) ?
C5 C4 C3 . . 115.8(4) ?
O4 C4 H4 . . 109.3 ?
C5 C4 H4 . . 109.3 ?
C3 C4 H4 . . 109.3 ?
C6 C5 C7 . . 122.4(5) ?
C6 C5 C4 . . 119.6(5) ?
C7 C5 C4 . . 117.7(5) ?
C2 O2 H2A . . 109.5 ?
C5 C6 C1 . . 123.4(5) ?
C5 C6 H6 . . 118.3 ?
C1 C6 H6 . . 118.3 ?
C8 C7 C5 . . 177.7(7) ?
C7 C8 C9 . . 176.9(10) ?
C10 C9 C8 . . 128.6(13) ?
C10 C9 H9 . . 115.7 ?
C8 C9 H9 . . 115.7 ?
C9 C10 H10A . . 120.0 ?
C9 C10 H10B . . 120.0 ?
H10A C10 H10B . . 120.0 ?
O3 C11 O4 . . 106.5(4) ?
O3 C11 C12 . . 109.1(5) ?
O4 C11 C12 . . 108.5(5) ?
O3 C11 C13 . . 107.7(6) ?
O4 C11 C13 . . 112.4(5) ?
C12 C11 C13 . . 112.3(6) ?
C11 C12 H12A . . 109.5 ?
C11 C12 H12B . . 109.5 ?
H12A C12 H12B . . 109.5 ?
C11 C12 H12C . . 109.5 ?
H12A C12 H12C . . 109.5 ?
H12B C12 H12C . . 109.5 ?
C11 C13 H13A . . 109.5 ?
C11 C13 H13B . . 109.5 ?
H13A C13 H13B . . 109.5 ?
C11 C13 H13C . . 109.5 ?
H13A C13 H13C . . 109.5 ?
H13B C13 H13C . . 109.5 ?

loop_
_geom_bond_atom_site_label_1
_geom_bond_atom_site_label_2
_geom_bond_site_symmetry_2
_geom_bond_distance
_geom_bond_publ_flag
C2 O2 . 1.437(7) ?
C2 C1 . 1.492(6) ?
C2 C3 . 1.508(7) ?
C2 H2 . 0.9800 ?
C1 O1 . 1.414(7) ?
C1 C6 . 1.502(8) ?
C1 H1A . 0.9800 ?
O1 H1 . 0.8200 ?
O3 C3 . 1.420(5) ?
O3 C11 . 1.422(7) ?
O4 C11 . 1.431(6) ?
O4 C4 . 1.436(6) ?
C3 C4 . 1.538(7) ?
C3 H3 . 0.9800 ?
C4 C5 . 1.520(7) ?
C4 H4 . 0.9800 ?
C5 C6 . 1.324(8) ?
C5 C7 . 1.457(8) ?
O2 H2A . 0.8200 ?
C6 H6 . 0.9300 ?
C7 C8 . 1.168(9) ?
C8 C9 . 1.433(12) ?
C9 C10 . 1.264(16) ?
C9 H9 . 0.9300 ?
C10 H10A . 0.9300 ?
C10 H10B . 0.9300 ?
C11 C12 . 1.502(9) ?
C11 C13 . 1.521(10) ?
C12 H12A . 0.9600 ?
C12 H12B . 0.9600 ?
C12 H12C . 0.9600 ?
C13 H13A . 0.9600 ?
C13 H13B . 0.9600 ?
C13 H13C . 0.9600 ?

loop_
_geom_hbond_atom_site_label_D
_geom_hbond_atom_site_label_H
_geom_hbond_atom_site_label_A
_geom_hbond_site_symmetry_A
_geom_hbond_distance_DH
_geom_hbond_distance_HA
_geom_hbond_distance_DA
_geom_hbond_angle_DHA
_geom_hbond_publ_flag
O1 H1 O1 4_546 0.82 2.00 2.803(3) 166.8 yes
O2 H2A O3 2_656 0.82 2.19 2.995(6) 167.7 yes

loop_
_geom_torsion_atom_site_label_1
_geom_torsion_atom_site_label_2
_geom_torsion_atom_site_label_3
_geom_torsion_atom_site_label_4
_geom_torsion_site_symmetry_1
_geom_torsion_site_symmetry_2
_geom_torsion_site_symmetry_3
_geom_torsion_site_symmetry_4
_geom_torsion
_geom_torsion_publ_flag
O2 C2 C1 O1 . . . . 65.4(6) ?
C3 C2 C1 O1 . . . . -177.4(5) ?
O2 C2 C1 C6 . . . . -175.9(5) ?
C3 C2 C1 C6 . . . . -58.7(6) ?
C11 O3 C3 C2 . . . . -122.7(5) ?
C11 O3 C3 C4 . . . . -1.7(5) ?
O2 C2 C3 O3 . . . . -72.8(5) ?
C1 C2 C3 O3 . . . . 169.2(4) ?
O2 C2 C3 C4 . . . . 172.3(4) ?
C1 C2 C3 C4 . . . . 54.2(6) ?
C11 O4 C4 C5 . . . . 156.9(4) ?
C11 O4 C4 C3 . . . . 32.8(5) ?
O3 C3 C4 O4 . . . . -19.4(5) ?
C2 C3 C4 O4 . . . . 99.0(5) ?
O3 C3 C4 C5 . . . . -138.4(4) ?
C2 C3 C4 C5 . . . . -19.9(6) ?
O4 C4 C5 C6 . . . . -127.6(5) ?
C3 C4 C5 C6 . . . . -10.4(7) ?
O4 C4 C5 C7 . . . . 58.1(6) ?
C3 C4 C5 C7 . . . . 175.4(5) ?
C7 C5 C6 C1 . . . . 179.1(5) ?
C4 C5 C6 C1 . . . . 5.1(9) ?
O1 C1 C6 C5 . . . . 151.3(6) ?
C2 C1 C6 C5 . . . . 30.3(8) ?
C3 O3 C11 O4 . . . . 22.5(6) ?
C3 O3 C11 C12 . . . . 139.5(5) ?
C3 O3 C11 C13 . . . . -98.3(5) ?
C4 O4 C11 O3 . . . . -34.5(5) ?
C4 O4 C11 C12 . . . . -151.9(6) ?
C4 O4 C11 C13 . . . . 83.2(6) ?
